data_7013906
loop_
_publ_author_name
'Reddig, Nicole'
'Pursche, Daniel'
'Rompel, Annette'

_publ_section_title
;
 Unique example of flexible phenol coordination in mononuclear
 manganese compounds.
;
_journal_issue 9
_journal_name_full 'Dalton transactions (Cambridge, England : 2003)'
_journal_page_first 1474
_journal_page_last 1480
_journal_paper_doi 10.1039/b316305a
_journal_year 2004
_chemical_formula_sum 'C19 H17 Cl2 Mn N4 O3'
_chemical_formula_weight 475.21
_chemical_name_common
;Manganese(iii)-di-chloro-2-((bis(pyridin-2-
ylmethyl)amino)methyl)-4-nitrophenol
;
_chemical_name_systematic
;
Manganese(III)-di-chloro-2-((bis(pyridin-2-ylmethyl)amino)methyl)-4-nitrophenol
;
_space_group_IT_number 14
_symmetry_cell_setting monoclinic
_symmetry_space_group_name_Hall '-P 2ybc'
_symmetry_space_group_name_H-M 'P 1 21/c 1'
_atom_sites_solution_hydrogens geom
_atom_sites_solution_primary direct
_atom_sites_solution_secondary difmap
_audit_creation_method SHELXL-97
_cell_angle_alpha 90.00
_cell_angle_beta 98.70(3)
_cell_angle_gamma 90.00
_cell_formula_units_Z 4
_cell_length_a 20.623(4)
_cell_length_b 7.902(2)
_cell_length_c 12.378(2)
_cell_measurement_temperature 150(2)
_cell_volume 1993.9(7)
_computing_cell_refinement 'SMART/SAINT software package, Bruker Nonius'
_computing_data_collection 'SMART software package, Bruker Nonius'
_computing_data_reduction 'G. M. Sheldrick, Shelxltl Plus, Siemens Analytical X-ray Instruments 1990'
_computing_structure_refinement 'SHELXL-97 (Sheldrick, 1997)'
_computing_structure_solution 'SHELXS-97 (Sheldrick, 1990)'
_diffrn_ambient_temperature 150(2)
_diffrn_measured_fraction_theta_full 0.966
_diffrn_measured_fraction_theta_max 0.966
_diffrn_measurement_device_type 'Bruker AXS SMART 6000 CCD'
_diffrn_measurement_method 'combined omega theta-scan'
_diffrn_radiation_monochromator 'Goebel mirrow'
_diffrn_radiation_source 'fine-focus sealed tube'
_diffrn_radiation_type CuK\a
_diffrn_radiation_wavelength 1.54178
_diffrn_reflns_av_R_equivalents 0.0945
_diffrn_reflns_av_sigmaI/netI 0.0690
_diffrn_reflns_limit_h_max 24
_diffrn_reflns_limit_h_min -25
_diffrn_reflns_limit_k_max 9
_diffrn_reflns_limit_k_min -9
_diffrn_reflns_limit_l_max 15
_diffrn_reflns_limit_l_min -15
_diffrn_reflns_number 11214
_diffrn_reflns_theta_full 71.65
_diffrn_reflns_theta_max 71.65
_diffrn_reflns_theta_min 2.17
_exptl_absorpt_coefficient_mu 8.105
_exptl_absorpt_correction_type 'SADABS software package, Bruker AXS'
_exptl_crystal_colour brown
_exptl_crystal_density_diffrn 1.583
_exptl_crystal_density_meas ?
_exptl_crystal_density_method .
_exptl_crystal_description 'rod shaped'
_exptl_crystal_F_000 968
_exptl_crystal_size_max 0.10
_exptl_crystal_size_mid 0.07
_exptl_crystal_size_min 0.02
_refine_diff_density_max 0.748
_refine_diff_density_min -0.650
_refine_diff_density_rms 0.122
_refine_ls_extinction_method none
_refine_ls_goodness_of_fit_ref 0.998
_refine_ls_hydrogen_treatment constr
_refine_ls_matrix_type full
_refine_ls_number_parameters 262
_refine_ls_number_reflns 3758
_refine_ls_number_restraints 0
_refine_ls_restrained_S_all 0.998
_refine_ls_R_factor_all 0.0672
_refine_ls_R_factor_gt 0.0583
_refine_ls_shift/su_max 0.004
_refine_ls_shift/su_mean 0.001
_refine_ls_structure_factor_coef Fsqd
_refine_ls_weighting_details 'calc w=1/[\s^2^(Fo^2^)+(0.1051P)^2^+0.0000P] where P=(Fo^2^+2Fc^2^)/3'
_refine_ls_weighting_scheme calc
_refine_ls_wR_factor_gt 0.1498
_refine_ls_wR_factor_ref 0.1546
_reflns_number_gt 3061
_reflns_number_total 3758
_reflns_threshold_expression >2sigma(I)
_cod_data_source_file b316305a.txt
_cod_data_source_block p21c_b
_cod_original_sg_symbol_H-M P2(1)/c
_cod_database_code 7013906

loop_
_symmetry_equiv_pos_as_xyz
'x, y, z'
'-x, y+1/2, -z+1/2'
'-x, -y, -z'
'x, -y-1/2, z-1/2'

loop_
_atom_site_label
_atom_site_type_symbol
_atom_site_fract_x
_atom_site_fract_y
_atom_site_fract_z
_atom_site_U_iso_or_equiv
_atom_site_adp_type
_atom_site_occupancy
_atom_site_symmetry_multiplicity
_atom_site_calc_flag
_atom_site_refinement_flags
_atom_site_disorder_assembly
_atom_site_disorder_group
Mn1 Mn 0.19568(2) 0.47858(7) 0.94724(4) 0.01950(19) Uani 1 1 d . . .
Cl1 Cl 0.09898(4) 0.30870(11) 0.97667(7) 0.0297(2) Uani 1 1 d . . .
Cl2 Cl 0.20383(4) 0.63631(11) 1.10349(7) 0.0269(2) Uani 1 1 d . . .
O1 O 0.25416(11) 0.3100(3) 1.00903(19) 0.0243(5) Uani 1 1 d . . .
O2 O 0.49677(13) -0.0052(4) 0.8396(2) 0.0435(8) Uani 1 1 d . . .
O3 O 0.42463(14) -0.0318(4) 0.6951(2) 0.0417(8) Uani 1 1 d . . .
N1 N 0.19581(14) 0.3839(4) 0.7877(2) 0.0214(6) Uani 1 1 d . . .
N2 N 0.13397(13) 0.6444(4) 0.8547(2) 0.0236(6) Uani 1 1 d . . .
N3 N 0.28705(14) 0.6026(4) 0.8994(2) 0.0233(6) Uani 1 1 d . . .
N4 N 0.44027(15) 0.0110(4) 0.7904(3) 0.0316(8) Uani 1 1 d . . .
C1 C 0.12709(16) 0.4099(5) 0.7300(3) 0.0238(7) Uani 1 1 d . . .
H1A H 0.1255 0.3953 0.6502 0.029 Uiso 1 1 calc R . .
H1B H 0.0972 0.3262 0.7559 0.029 Uiso 1 1 calc R . .
C2 C 0.10669(16) 0.5857(5) 0.7548(3) 0.0221(7) Uani 1 1 d . . .
C3 C 0.11822(16) 0.8020(5) 0.8841(3) 0.0271(8) Uani 1 1 d . . .
H3 H 0.1372 0.8438 0.9537 0.033 Uiso 1 1 calc R . .
C4 C 0.07547(17) 0.9047(5) 0.8168(3) 0.0298(8) Uani 1 1 d . . .
H4 H 0.0652 1.0149 0.8398 0.036 Uiso 1 1 calc R . .
C5 C 0.04785(17) 0.8443(5) 0.7152(3) 0.0309(9) Uani 1 1 d . . .
H5 H 0.0183 0.9125 0.6674 0.037 Uiso 1 1 calc R . .
C6 C 0.06390(16) 0.6827(5) 0.6843(3) 0.0268(8) Uani 1 1 d . . .
H6 H 0.0455 0.6393 0.6148 0.032 Uiso 1 1 calc R . .
C7 C 0.24270(17) 0.4753(5) 0.7277(3) 0.0245(8) Uani 1 1 d . . .
H7A H 0.2196 0.5701 0.6860 0.029 Uiso 1 1 calc R . .
H7B H 0.2584 0.3971 0.6748 0.029 Uiso 1 1 calc R . .
C8 C 0.30061(17) 0.5435(4) 0.8035(3) 0.0223(7) Uani 1 1 d . . .
C9 C 0.33571(18) 0.6694(5) 0.9699(3) 0.0292(8) Uani 1 1 d . . .
H9 H 0.3259 0.7116 1.0375 0.035 Uiso 1 1 calc R . .
C10 C 0.39963(18) 0.6801(5) 0.9492(3) 0.0333(9) Uani 1 1 d . . .
H10 H 0.4330 0.7285 1.0015 0.040 Uiso 1 1 calc R . .
C11 C 0.41382(19) 0.6191(5) 0.8513(4) 0.0359(9) Uani 1 1 d . . .
H11 H 0.4574 0.6242 0.8350 0.043 Uiso 1 1 calc R . .
C12 C 0.36380(19) 0.5501(5) 0.7764(3) 0.0308(8) Uani 1 1 d . . .
H12 H 0.3725 0.5082 0.7080 0.037 Uiso 1 1 calc R . .
C13 C 0.21069(16) 0.1982(4) 0.7942(3) 0.0221(7) Uani 1 1 d . . .
H13A H 0.2051 0.1491 0.7198 0.027 Uiso 1 1 calc R . .
H13B H 0.1800 0.1401 0.8362 0.027 Uiso 1 1 calc R . .
C14 C 0.28046(17) 0.1729(4) 0.8498(3) 0.0225(7) Uani 1 1 d . . .
C15 C 0.29806(17) 0.2343(4) 0.9565(3) 0.0218(7) Uani 1 1 d . . .
C16 C 0.36303(17) 0.2172(5) 1.0083(3) 0.0268(8) Uani 1 1 d . . .
H16 H 0.3751 0.2568 1.0810 0.032 Uiso 1 1 calc R . .
C17 C 0.40962(18) 0.1432(5) 0.9546(3) 0.0280(8) Uani 1 1 d . . .
H17 H 0.4537 0.1315 0.9897 0.034 Uiso 1 1 calc R . .
C18 C 0.39109(17) 0.0861(5) 0.8485(3) 0.0244(8) Uani 1 1 d . . .
C19 C 0.32682(17) 0.0987(4) 0.7958(3) 0.0227(7) Uani 1 1 d . . .
H19 H 0.3150 0.0567 0.7236 0.027 Uiso 1 1 calc R . .

loop_
_atom_site_aniso_label
_atom_site_aniso_U_11
_atom_site_aniso_U_22
_atom_site_aniso_U_33
_atom_site_aniso_U_23
_atom_site_aniso_U_13
_atom_site_aniso_U_12
Mn1 0.0205(3) 0.0212(3) 0.0164(3) -0.0008(2) 0.0017(2) 0.0018(2)
Cl1 0.0279(4) 0.0352(5) 0.0254(4) 0.0039(4) 0.0020(4) -0.0054(4)
Cl2 0.0315(4) 0.0271(4) 0.0223(4) -0.0051(4) 0.0048(4) 0.0007(3)
O1 0.0272(12) 0.0274(13) 0.0187(12) 0.0028(11) 0.0048(10) 0.0058(10)
O2 0.0247(14) 0.073(2) 0.0336(16) 0.0104(15) 0.0058(13) 0.0152(13)
O3 0.0358(15) 0.065(2) 0.0248(15) -0.0037(14) 0.0059(13) 0.0150(14)
N1 0.0214(13) 0.0218(15) 0.0215(14) 0.0020(12) 0.0042(12) 0.0028(11)
N2 0.0187(13) 0.0265(15) 0.0255(15) 0.0009(13) 0.0030(13) 0.0014(11)
N3 0.0235(14) 0.0213(15) 0.0245(15) -0.0008(13) 0.0023(13) 0.0022(12)
N4 0.0265(16) 0.041(2) 0.0286(18) 0.0097(15) 0.0089(14) 0.0081(14)
C1 0.0225(16) 0.0284(18) 0.0191(16) -0.0025(15) -0.0008(14) 0.0015(14)
C2 0.0181(15) 0.0264(17) 0.0221(17) 0.0033(15) 0.0038(14) -0.0005(14)
C3 0.0233(17) 0.0287(19) 0.0296(19) -0.0030(17) 0.0048(16) 0.0035(15)
C4 0.0227(17) 0.0243(18) 0.043(2) 0.0029(18) 0.0064(17) 0.0008(15)
C5 0.0192(16) 0.0299(19) 0.043(2) 0.0099(18) 0.0026(17) 0.0022(14)
C6 0.0172(15) 0.0318(19) 0.0312(19) 0.0060(17) 0.0035(15) -0.0029(14)
C7 0.0268(18) 0.0277(18) 0.0193(17) 0.0041(15) 0.0047(15) 0.0019(14)
C8 0.0257(17) 0.0196(17) 0.0227(17) 0.0028(15) 0.0070(15) 0.0025(14)
C9 0.0327(19) 0.029(2) 0.0259(18) -0.0011(17) 0.0048(17) -0.0052(16)
C10 0.0236(18) 0.040(2) 0.036(2) -0.0037(19) 0.0045(17) -0.0083(16)
C11 0.0258(18) 0.038(2) 0.045(2) 0.002(2) 0.0109(19) -0.0038(16)
C12 0.0323(19) 0.030(2) 0.032(2) 0.0009(18) 0.0125(17) -0.0005(16)
C13 0.0222(16) 0.0213(17) 0.0225(17) -0.0047(15) 0.0024(14) 0.0044(13)
C14 0.0256(17) 0.0193(17) 0.0222(17) 0.0043(15) 0.0022(15) 0.0016(13)
C15 0.0283(17) 0.0164(16) 0.0213(17) 0.0024(14) 0.0058(15) 0.0007(14)
C16 0.0304(18) 0.031(2) 0.0188(16) 0.0007(16) 0.0029(15) -0.0005(16)
C17 0.0244(17) 0.033(2) 0.0252(18) 0.0056(16) -0.0022(16) 0.0003(15)
C18 0.0258(17) 0.0255(17) 0.0226(17) 0.0084(16) 0.0055(15) 0.0061(15)
C19 0.0274(17) 0.0235(17) 0.0171(16) 0.0014(15) 0.0031(15) 0.0003(14)

loop_
_atom_type_symbol
_atom_type_description
_atom_type_scat_dispersion_real
_atom_type_scat_dispersion_imag
_atom_type_scat_source
C C 0.0181 0.0091 'International Tables Vol C Tables 4.2.6.8 and 6.1.1.4'
H H 0.0000 0.0000 'International Tables Vol C Tables 4.2.6.8 and 6.1.1.4'
N N 0.0311 0.0180 'International Tables Vol C Tables 4.2.6.8 and 6.1.1.4'
O O 0.0492 0.0322 'International Tables Vol C Tables 4.2.6.8 and 6.1.1.4'
Cl Cl 0.3639 0.7018 'International Tables Vol C Tables 4.2.6.8 and 6.1.1.4'
Mn Mn -0.5299 2.8052 'International Tables Vol C Tables 4.2.6.8 and 6.1.1.4'

loop_
_geom_angle_atom_site_label_1
_geom_angle_atom_site_label_2
_geom_angle_atom_site_label_3
_geom_angle
_geom_angle_site_symmetry_1
_geom_angle_site_symmetry_3
_geom_angle_publ_flag
O1 Mn1 N2 170.20(11) . . ?
O1 Mn1 N1 92.17(11) . . ?
N2 Mn1 N1 78.05(11) . . ?
O1 Mn1 N3 84.58(11) . . ?
N2 Mn1 N3 92.75(11) . . ?
N1 Mn1 N3 77.96(11) . . ?
O1 Mn1 Cl2 94.68(8) . . ?
N2 Mn1 Cl2 94.82(9) . . ?
N1 Mn1 Cl2 166.91(9) . . ?
N3 Mn1 Cl2 91.58(8) . . ?
O1 Mn1 Cl1 92.14(8) . . ?
N2 Mn1 Cl1 89.02(8) . . ?
N1 Mn1 Cl1 93.46(8) . . ?
N3 Mn1 Cl1 170.66(8) . . ?
Cl2 Mn1 Cl1 97.41(4) . . ?
C15 O1 Mn1 124.1(2) . . ?
C7 N1 C13 111.0(3) . . ?
C7 N1 C1 109.5(3) . . ?
C13 N1 C1 109.3(3) . . ?
C7 N1 Mn1 112.7(2) . . ?
C13 N1 Mn1 109.0(2) . . ?
C1 N1 Mn1 105.2(2) . . ?
C3 N2 C2 118.4(3) . . ?
C3 N2 Mn1 126.4(2) . . ?
C2 N2 Mn1 115.2(2) . . ?
C9 N3 C8 118.6(3) . . ?
C9 N3 Mn1 124.7(2) . . ?
C8 N3 Mn1 111.8(2) . . ?
O3 N4 O2 122.5(3) . . ?
O3 N4 C18 119.1(3) . . ?
O2 N4 C18 118.3(3) . . ?
C2 C1 N1 107.7(3) . . ?
N2 C2 C6 121.6(3) . . ?
N2 C2 C1 114.4(3) . . ?
C6 C2 C1 124.0(3) . . ?
N2 C3 C4 122.4(4) . . ?
C3 C4 C5 118.9(4) . . ?
C4 C5 C6 119.1(3) . . ?
C2 C6 C5 119.6(4) . . ?
N1 C7 C8 112.1(3) . . ?
N3 C8 C12 121.8(3) . . ?
N3 C8 C7 115.1(3) . . ?
C12 C8 C7 123.1(3) . . ?
N3 C9 C10 123.1(4) . . ?
C11 C10 C9 118.5(4) . . ?
C10 C11 C12 119.3(4) . . ?
C11 C12 C8 118.7(4) . . ?
N1 C13 C14 109.1(3) . . ?
C19 C14 C15 120.3(3) . . ?
C19 C14 C13 121.2(3) . . ?
C15 C14 C13 118.4(3) . . ?
O1 C15 C16 119.6(3) . . ?
O1 C15 C14 121.1(3) . . ?
C16 C15 C14 119.4(3) . . ?
C17 C16 C15 120.6(3) . . ?
C16 C17 C18 118.8(3) . . ?
C17 C18 C19 121.8(3) . . ?
C17 C18 N4 119.2(3) . . ?
C19 C18 N4 119.0(3) . . ?
C14 C19 C18 119.1(3) . . ?

loop_
_geom_bond_atom_site_label_1
_geom_bond_atom_site_label_2
_geom_bond_distance
_geom_bond_site_symmetry_2
_geom_bond_publ_flag
Mn1 O1 1.880(2) . ?
Mn1 N2 2.051(3) . ?
Mn1 N1 2.112(3) . ?
Mn1 N3 2.280(3) . ?
Mn1 Cl2 2.2856(10) . ?
Mn1 Cl1 2.4762(11) . ?
O1 C15 1.333(4) . ?
O2 N4 1.237(4) . ?
O3 N4 1.223(4) . ?
N1 C7 1.492(4) . ?
N1 C13 1.499(4) . ?
N1 C1 1.501(4) . ?
N2 C3 1.351(4) . ?
N2 C2 1.360(5) . ?
N3 C9 1.335(5) . ?
N3 C8 1.344(4) . ?
N4 C18 1.455(5) . ?
C1 C2 1.497(5) . ?
C2 C6 1.377(5) . ?
C3 C4 1.381(5) . ?
C4 C5 1.384(6) . ?
C5 C6 1.387(5) . ?
C7 C8 1.503(5) . ?
C8 C12 1.395(5) . ?
C9 C10 1.383(5) . ?
C10 C11 1.377(6) . ?
C11 C12 1.390(6) . ?
C13 C14 1.511(4) . ?
C14 C19 1.377(5) . ?
C14 C15 1.403(5) . ?
C15 C16 1.402(5) . ?
C16 C17 1.378(5) . ?
C17 C18 1.387(5) . ?
C18 C19 1.389(5) . ?
